data_7001049
loop_
_publ_author_name
'Langer, Jens'
'Wimmer, Katja'
'G\"orls, Helmar'
'Westerhausen, Matthias'

_publ_section_title
;
 Synthesis and crystal structures of bis(diphenylphosphanyl)methanides
 of lithium and calcium as well as of their borane adducts
;
_journal_issue 16
_journal_name_full 'Dalton Transactions'
_journal_page_first 2951
_journal_page_last 2957
_journal_paper_doi 10.1039/b822530c
_journal_year 2009
_chemical_formula_moiety 'C25 H27 B2 P2, C12 H30 Li O6'
_chemical_formula_sum 'C37 H57 B2 Li O6 P2'
_chemical_formula_weight 688.33
_chemical_name_systematic
;
?
;
_space_group_IT_number 2
_symmetry_cell_setting triclinic
_symmetry_space_group_name_Hall '-P 1'
_symmetry_space_group_name_H-M 'P -1'
_atom_sites_solution_hydrogens geom
_atom_sites_solution_primary direct
_atom_sites_solution_secondary difmap
_audit_creation_method SHELXL-97
_cell_angle_alpha 86.239(1)
_cell_angle_beta 81.939(1)
_cell_angle_gamma 82.513(1)
_cell_formula_units_Z 4
_cell_length_a 11.2500(2)
_cell_length_b 12.3814(2)
_cell_length_c 29.6450(5)
_cell_measurement_reflns_used 28533
_cell_measurement_temperature 183(2)
_cell_measurement_theta_max 27.53
_cell_measurement_theta_min 1.83
_cell_volume 4048.91(12)
_computing_cell_refinement DENZO
_computing_data_collection COLLECT
_computing_data_reduction DENZO
_computing_molecular_graphics SHELXTL/PC
_computing_publication_material SHELXL-97
_computing_structure_refinement 'SHELXL-97 (Sheldrick, 1997)'
_computing_structure_solution 'SHELXS-97 (Sheldrick, 1990)'
_diffrn_ambient_temperature 183(2)
_diffrn_measured_fraction_theta_full 0.962
_diffrn_measured_fraction_theta_max 0.962
_diffrn_measurement_device_type KappaCCD
_diffrn_measurement_method 'phi- + omega-scan'
_diffrn_radiation_monochromator graphite
_diffrn_radiation_source 'fine-focus sealed tube'
_diffrn_radiation_type MoK\a
_diffrn_radiation_wavelength 0.71073
_diffrn_reflns_av_R_equivalents 0.0394
_diffrn_reflns_av_sigmaI/netI 0.0769
_diffrn_reflns_limit_h_max 13
_diffrn_reflns_limit_h_min -14
_diffrn_reflns_limit_k_max 16
_diffrn_reflns_limit_k_min -13
_diffrn_reflns_limit_l_max 38
_diffrn_reflns_limit_l_min -38
_diffrn_reflns_number 28533
_diffrn_reflns_theta_full 27.53
_diffrn_reflns_theta_max 27.53
_diffrn_reflns_theta_min 1.83
_exptl_absorpt_coefficient_mu 0.147
_exptl_absorpt_correction_type none
_exptl_crystal_colour colourless
_exptl_crystal_density_diffrn 1.129
_exptl_crystal_density_method 'not measured'
_exptl_crystal_description prism
_exptl_crystal_F_000 1480
_exptl_crystal_size_max 0.05
_exptl_crystal_size_mid 0.05
_exptl_crystal_size_min 0.05
_refine_diff_density_max 1.642
_refine_diff_density_min -0.807
_refine_diff_density_rms 0.084
_refine_ls_extinction_method none
_refine_ls_goodness_of_fit_ref 1.005
_refine_ls_hydrogen_treatment mixed
_refine_ls_matrix_type full
_refine_ls_number_parameters 829
_refine_ls_number_reflns 17957
_refine_ls_number_restraints 0
_refine_ls_restrained_S_all 1.005
_refine_ls_R_factor_all 0.1443
_refine_ls_R_factor_gt 0.0934
_refine_ls_shift/su_max 0.001
_refine_ls_shift/su_mean 0.000
_refine_ls_structure_factor_coef Fsqd
_refine_ls_weighting_details 'calc w=1/[\s^2^(Fo^2^)+(0.1343P)^2^+8.5876P] where P=(Fo^2^+2Fc^2^)/3'
_refine_ls_weighting_scheme calc
_refine_ls_wR_factor_gt 0.2404
_refine_ls_wR_factor_ref 0.2805
_reflns_number_gt 11470
_reflns_number_total 17957
_reflns_threshold_expression >2sigma(I)
_cod_data_source_file b822530c.txt
_cod_data_source_block FO3583
_cod_depositor_comments
;
The following automatic conversions were performed:
'_exptl_absorpt_correction_type' value 'NONE' changed to 'none' according
to '/home/saulius/struct/CIF-dictionaries/cif_core.dic' dictionary named
'cif_core.dic' version 2.4.1 from 2010-06-29.

Automatic conversion script
Id: cif_fix_enum 1527 2010-12-29 10:47:43Z saulius 
;
_cod_original_sg_symbol_Hall -P1
_cod_original_sg_symbol_H-M P-1
_cod_database_code 7001049

loop_
_symmetry_equiv_pos_as_xyz
'x, y, z'
'-x, -y, -z'

loop_
_atom_site_label
_atom_site_type_symbol
_atom_site_fract_x
_atom_site_fract_y
_atom_site_fract_z
_atom_site_U_iso_or_equiv
_atom_site_adp_type
_atom_site_occupancy
_atom_site_symmetry_multiplicity
_atom_site_calc_flag
_atom_site_refinement_flags
_atom_site_disorder_assembly
_atom_site_disorder_group
P1A P 1.00686(8) -0.20156(7) 0.87030(3) 0.0225(2) Uani 1 1 d . . .
P2A P 0.77481(8) -0.32211(8) 0.87591(3) 0.0243(2) Uani 1 1 d . . .
B1A B 1.1095(4) -0.1482(4) 0.81793(15) 0.0318(9) Uani 1 1 d . . .
H1B1 H 1.0602 -0.0988 0.7988 0.048 Uiso 1 1 calc R . .
H2B1 H 1.1501 -0.2099 0.8003 0.048 Uiso 1 1 calc R . .
H3B1 H 1.1703 -0.1090 0.8282 0.048 Uiso 1 1 calc R . .
B2A B 0.7109(4) -0.2969(4) 0.93900(15) 0.0368(10) Uani 1 1 d . . .
H1B2 H 0.7693 -0.3312 0.9588 0.055 Uiso 1 1 calc R . .
H2B2 H 0.6346 -0.3284 0.9467 0.055 Uiso 1 1 calc R . .
H3B2 H 0.6964 -0.2182 0.9434 0.055 Uiso 1 1 calc R . .
C1A C 0.9113(3) -0.2805(3) 0.85215(12) 0.0261(7) Uani 1 1 d . . .
H1A H 0.937(3) -0.303(3) 0.8259(14) 0.026(10) Uiso 1 1 d . . .
C2A C 1.1028(3) -0.2703(3) 0.91156(12) 0.0261(7) Uani 1 1 d . . .
C3A C 1.2098(3) -0.2293(3) 0.91674(13) 0.0341(9) Uani 1 1 d . . .
H3AA H 1.2328 -0.1680 0.8982 0.041 Uiso 1 1 calc R . .
C4A C 1.2833(4) -0.2769(4) 0.94859(14) 0.0420(10) Uani 1 1 d . . .
H4AA H 1.3557 -0.2480 0.9518 0.050 Uiso 1 1 calc R . .
C5A C 1.2503(4) -0.3657(4) 0.97540(14) 0.0419(10) Uani 1 1 d . . .
H5AA H 1.2999 -0.3983 0.9972 0.050 Uiso 1 1 calc R . .
C6A C 1.1446(4) -0.4076(4) 0.97055(14) 0.0409(10) Uani 1 1 d . . .
H6AA H 1.1217 -0.4687 0.9892 0.049 Uiso 1 1 calc R . .
C7A C 1.0720(4) -0.3604(3) 0.93839(13) 0.0325(8) Uani 1 1 d . . .
H7AA H 1.0005 -0.3906 0.9349 0.039 Uiso 1 1 calc R . .
C8A C 0.9186(3) -0.0925(3) 0.90403(12) 0.0240(7) Uani 1 1 d . . .
C9A C 0.9318(3) -0.0776(3) 0.94884(12) 0.0281(8) Uani 1 1 d . . .
H9AA H 0.9915 -0.1238 0.9631 0.034 Uiso 1 1 calc R . .
C10A C 0.8588(3) 0.0043(3) 0.97331(13) 0.0318(8) Uani 1 1 d . . .
H10A H 0.8690 0.0139 1.0040 0.038 Uiso 1 1 calc R . .
C11A C 0.7716(3) 0.0716(3) 0.95286(14) 0.0337(9) Uani 1 1 d . . .
H11A H 0.7213 0.1271 0.9696 0.040 Uiso 1 1 calc R . .
C12A C 0.7576(4) 0.0579(3) 0.90818(14) 0.0366(9) Uani 1 1 d . . .
H12A H 0.6973 0.1040 0.8942 0.044 Uiso 1 1 calc R . .
C13A C 0.8311(4) -0.0227(3) 0.88345(14) 0.0331(8) Uani 1 1 d . . .
H13A H 0.8220 -0.0307 0.8525 0.040 Uiso 1 1 calc R . .
C14A C 0.7892(3) -0.4678(3) 0.86533(12) 0.0264(7) Uani 1 1 d . . .
C15A C 0.7928(4) -0.5445(3) 0.90119(14) 0.0351(9) Uani 1 1 d . . .
H15A H 0.7798 -0.5213 0.9316 0.042 Uiso 1 1 calc R . .
C16A C 0.8151(4) -0.6545(3) 0.89344(16) 0.0406(10) Uani 1 1 d . . .
H16A H 0.8166 -0.7064 0.9185 0.049 Uiso 1 1 calc R . .
C17A C 0.8353(4) -0.6897(3) 0.84922(17) 0.0410(10) Uani 1 1 d . . .
H17A H 0.8508 -0.7654 0.8439 0.049 Uiso 1 1 calc R . .
C18A C 0.8326(4) -0.6139(4) 0.81301(16) 0.0440(10) Uani 1 1 d . . .
H18A H 0.8472 -0.6371 0.7826 0.053 Uiso 1 1 calc R . .
C19A C 0.8084(4) -0.5029(3) 0.82116(14) 0.0366(9) Uani 1 1 d . . .
H19A H 0.8051 -0.4509 0.7962 0.044 Uiso 1 1 calc R . .
C20A C 0.6564(3) -0.2667(3) 0.84081(12) 0.0281(8) Uani 1 1 d . . .
C21A C 0.5434(3) -0.3052(4) 0.84818(14) 0.0370(9) Uani 1 1 d . . .
H21A H 0.5293 -0.3623 0.8705 0.044 Uiso 1 1 calc R . .
C22A C 0.4520(4) -0.2609(4) 0.82335(16) 0.0455(11) Uani 1 1 d . . .
H22B H 0.3760 -0.2885 0.8284 0.055 Uiso 1 1 calc R . .
C23A C 0.4706(4) -0.1767(4) 0.79124(16) 0.0471(12) Uani 1 1 d . . .
H23A H 0.4073 -0.1455 0.7746 0.056 Uiso 1 1 calc R . .
C24A C 0.5820(4) -0.1379(4) 0.78347(15) 0.0457(11) Uani 1 1 d . . .
H24A H 0.5954 -0.0804 0.7612 0.055 Uiso 1 1 calc R . .
C25A C 0.6743(4) -0.1830(3) 0.80816(13) 0.0363(9) Uani 1 1 d . . .
H25A H 0.7506 -0.1561 0.8026 0.044 Uiso 1 1 calc R . .
Li1A Li 1.3297(6) 0.2488(6) 0.8685(2) 0.0367(15) Uani 1 1 d . . .
O1A O 1.2711(3) 0.4063(3) 0.83355(11) 0.0503(8) Uani 1 1 d . . .
O2A O 1.4635(3) 0.2631(3) 0.81489(10) 0.0446(7) Uani 1 1 d . . .
O3A O 1.4008(2) 0.3251(2) 0.91949(10) 0.0382(7) Uani 1 1 d . . .
O4A O 1.4325(3) 0.1105(2) 0.90507(10) 0.0391(7) Uani 1 1 d . . .
O5A O 1.1613(2) 0.2464(2) 0.90659(9) 0.0357(6) Uani 1 1 d . . .
O6A O 1.2541(2) 0.1341(2) 0.83309(9) 0.0321(6) Uani 1 1 d . . .
C26A C 1.1509(5) 0.4610(5) 0.8356(2) 0.0695(16) Uani 1 1 d . . .
H26A H 1.1538 0.5392 0.8286 0.104 Uiso 1 1 calc R . .
H26B H 1.1076 0.4500 0.8663 0.104 Uiso 1 1 calc R . .
H26F H 1.1087 0.4315 0.8133 0.104 Uiso 1 1 calc R . .
C27A C 1.3395(5) 0.4159(4) 0.78981(18) 0.0591(14) Uani 1 1 d . . .
H27A H 1.3374 0.4937 0.7794 0.071 Uiso 1 1 calc R . .
H27B H 1.3046 0.3774 0.7676 0.071 Uiso 1 1 calc R . .
C28A C 1.4669(5) 0.3673(5) 0.79257(18) 0.0605(14) Uani 1 1 d . . .
H28A H 1.5124 0.3609 0.7616 0.073 Uiso 1 1 calc R . .
H28D H 1.5073 0.4141 0.8099 0.073 Uiso 1 1 calc R . .
C29A C 1.5777(4) 0.1965(5) 0.80957(18) 0.0612(15) Uani 1 1 d . . .
H29A H 1.6027 0.1830 0.7772 0.092 Uiso 1 1 calc R . .
H29E H 1.5707 0.1269 0.8269 0.092 Uiso 1 1 calc R . .
H29F H 1.6383 0.2340 0.8210 0.092 Uiso 1 1 calc R . .
C30A C 1.4386(5) 0.4308(4) 0.9135(2) 0.0611(15) Uani 1 1 d . . .
H30A H 1.4399 0.4597 0.9434 0.092 Uiso 1 1 calc R . .
H30E H 1.3820 0.4792 0.8968 0.092 Uiso 1 1 calc R . .
H30F H 1.5198 0.4264 0.8962 0.092 Uiso 1 1 calc R . .
C31A C 1.4760(4) 0.2540(4) 0.94619(15) 0.0405(10) Uani 1 1 d . . .
H31A H 1.4710 0.2820 0.9770 0.049 Uiso 1 1 calc R . .
H31D H 1.5612 0.2496 0.9317 0.049 Uiso 1 1 calc R . .
C32A C 1.4344(4) 0.1435(4) 0.94968(14) 0.0410(10) Uani 1 1 d . . .
H32A H 1.4902 0.0908 0.9657 0.049 Uiso 1 1 calc R . .
H32D H 1.3525 0.1462 0.9672 0.049 Uiso 1 1 calc R . .
C33A C 1.4223(5) -0.0033(4) 0.90409(19) 0.0534(12) Uani 1 1 d . . .
H33D H 1.4971 -0.0459 0.9118 0.080 Uiso 1 1 calc R . .
H33E H 1.4089 -0.0201 0.8735 0.080 Uiso 1 1 calc R . .
H33F H 1.3541 -0.0218 0.9263 0.080 Uiso 1 1 calc R . .
C34A C 1.1211(4) 0.2844(4) 0.95088(15) 0.0493(12) Uani 1 1 d . . .
H34A H 1.0335 0.3062 0.9541 0.074 Uiso 1 1 calc R . .
H34B H 1.1621 0.3473 0.9554 0.074 Uiso 1 1 calc R . .
H34C H 1.1398 0.2261 0.9737 0.074 Uiso 1 1 calc R . .
C35A C 1.1055(4) 0.1550(3) 0.89691(14) 0.0355(9) Uani 1 1 d . . .
H35A H 1.0175 0.1665 0.9075 0.043 Uiso 1 1 calc R . .
H35B H 1.1409 0.0879 0.9126 0.043 Uiso 1 1 calc R . .
C36A C 1.1275(3) 0.1443(4) 0.84661(14) 0.0358(9) Uani 1 1 d . . .
H36A H 1.0942 0.0791 0.8384 0.043 Uiso 1 1 calc R . .
H36B H 1.0876 0.2094 0.8310 0.043 Uiso 1 1 calc R . .
C37A C 1.2847(4) 0.1169(4) 0.78541(13) 0.0398(10) Uani 1 1 d . . .
H37A H 1.2389 0.0610 0.7769 0.060 Uiso 1 1 calc R . .
H37B H 1.3715 0.0928 0.7787 0.060 Uiso 1 1 calc R . .
H37C H 1.2645 0.1852 0.7679 0.060 Uiso 1 1 calc R . .
P1B P 0.53324(9) -0.79038(9) 0.61976(3) 0.0310(2) Uani 1 1 d . . .
P2B P 0.76381(9) -0.67332(8) 0.62621(3) 0.0291(2) Uani 1 1 d . . .
B1B B 0.4515(5) -0.7691(6) 0.68123(18) 0.0593(17) Uani 1 1 d . . .
H1B3 H 0.5037 -0.8035 0.7033 0.089 Uiso 1 1 calc R . .
H2B3 H 0.3759 -0.8021 0.6853 0.089 Uiso 1 1 calc R . .
H3B3 H 0.4334 -0.6908 0.6862 0.089 Uiso 1 1 calc R . .
B2B B 0.8804(5) -0.6199(5) 0.57877(19) 0.0498(13) Uani 1 1 d . . .
H1B4 H 0.8381 -0.5709 0.5572 0.075 Uiso 1 1 calc R . .
H2B4 H 0.9271 -0.6815 0.5626 0.075 Uiso 1 1 calc R . .
H3B4 H 0.9352 -0.5800 0.5924 0.075 Uiso 1 1 calc R . .
C1B C 0.6740(3) -0.7505(4) 0.60303(13) 0.0323(8) Uani 1 1 d . . .
H1B H 0.704(5) -0.772(4) 0.5737(18) 0.060(15) Uiso 1 1 d . . .
C2B C 0.4293(3) -0.7290(3) 0.57991(13) 0.0318(8) Uani 1 1 d . . .
C3B C 0.4671(4) -0.6572(3) 0.54441(14) 0.0367(9) Uani 1 1 d . . .
H3BA H 0.5481 -0.6404 0.5403 0.044 Uiso 1 1 calc R . .
C4B C 0.3876(5) -0.6098(4) 0.51491(16) 0.0488(11) Uani 1 1 d . . .
H4BA H 0.4143 -0.5608 0.4907 0.059 Uiso 1 1 calc R . .
C5B C 0.2701(5) -0.6335(4) 0.52067(19) 0.0548(13) Uani 1 1 d . . .
H5BA H 0.2157 -0.6007 0.5005 0.066 Uiso 1 1 calc R . .
C6B C 0.2315(4) -0.7044(5) 0.5554(2) 0.0586(14) Uani 1 1 d . . .
H6BA H 0.1505 -0.7212 0.5592 0.070 Uiso 1 1 calc R . .
C7B C 0.3106(4) -0.7517(4) 0.58500(16) 0.0465(11) Uani 1 1 d . . .
H7BA H 0.2830 -0.8003 0.6092 0.056 Uiso 1 1 calc R . .
C8B C 0.5471(4) -0.9339(4) 0.60625(19) 0.0481(12) Uani 1 1 d . B .
C9B C 0.5515(5) -1.0142(4) 0.6410(3) 0.0749(19) Uani 1 1 d . . .
H9BA H 0.5417 -0.9846 0.6703 0.090 Uiso 0.50 1 calc PR A 1
H9C H 0.5412 -1.0004 0.6726 0.090 Uiso 0.50 1 d PR A 2
C10B C 0.5653(10) -1.1159(10) 0.6431(5) 0.058(3) Uiso 0.50 1 d P B 1
H10B H 0.5682 -1.1609 0.6703 0.070 Uiso 0.50 1 calc PR B 1
C11B C 0.5758(9) -1.1535(9) 0.5983(5) 0.047(2) Uiso 0.50 1 d P B 1
H11B H 0.5863 -1.2300 0.5945 0.056 Uiso 0.50 1 calc PR B 1
C12B C 0.5716(10) -1.0837(10) 0.5595(4) 0.052(3) Uiso 0.50 1 d P B 1
H12B H 0.5753 -1.1136 0.5305 0.062 Uiso 0.50 1 calc PR B 1
C10C C 0.5765(10) -1.1308(10) 0.6223(5) 0.052(3) Uiso 0.50 1 d P B 2
H10C H 0.5790 -1.1919 0.6434 0.062 Uiso 0.50 1 calc PR B 2
C11C C 0.5952(10) -1.1494(10) 0.5758(5) 0.054(3) Uiso 0.50 1 d P B 2
H11C H 0.6073 -1.2226 0.5668 0.065 Uiso 0.50 1 calc PR B 2
C12C C 0.5972(13) -1.0657(11) 0.5419(5) 0.068(4) Uiso 0.50 1 d P B 2
H12C H 0.6190 -1.0750 0.5101 0.082 Uiso 0.50 1 calc PR B 2
C13B C 0.5616(6) -0.9654(5) 0.5625(2) 0.0734(18) Uani 1 1 d . . .
H13B H 0.5648 -0.9157 0.5367 0.088 Uiso 0.50 1 calc PR B 1
H13C H 0.5419 -0.9061 0.5418 0.088 Uiso 0.50 1 d PR B 2
C14B C 0.6724(4) -0.5605(3) 0.65680(13) 0.0317(8) Uani 1 1 d . . .
C15B C 0.5792(5) -0.5016(4) 0.6369(2) 0.0651(17) Uani 1 1 d . . .
H15B H 0.5624 -0.5213 0.6082 0.078 Uiso 1 1 calc R . .
C16B C 0.5096(6) -0.4139(5) 0.6582(2) 0.0733(19) Uani 1 1 d . . .
H16B H 0.4461 -0.3738 0.6438 0.088 Uiso 1 1 calc R . .
C17B C 0.5316(5) -0.3845(4) 0.69984(18) 0.0515(12) Uani 1 1 d . . .
H17B H 0.4816 -0.3262 0.7149 0.062 Uiso 1 1 calc R . .
C18B C 0.6258(4) -0.4398(4) 0.71936(16) 0.0471(11) Uani 1 1 d . . .
H18B H 0.6439 -0.4181 0.7475 0.057 Uiso 1 1 calc R . .
C19B C 0.6954(4) -0.5277(4) 0.69802(15) 0.0422(10) Uani 1 1 d . . .
H19B H 0.7603 -0.5661 0.7121 0.051 Uiso 1 1 calc R . .
C20B C 0.8440(4) -0.7466(3) 0.67108(14) 0.0359(9) Uani 1 1 d . . .
C21B C 0.7950(4) -0.8266(4) 0.69942(15) 0.0458(11) Uani 1 1 d . . .
H21B H 0.7174 -0.8447 0.6959 0.055 Uiso 1 1 calc R . .
C22B C 0.8575(5) -0.8814(4) 0.73312(16) 0.0562(14) Uani 1 1 d . . .
H22A H 0.8219 -0.9357 0.7527 0.067 Uiso 1 1 calc R . .
C23B C 0.9705(5) -0.8572(4) 0.73808(17) 0.0570(14) Uani 1 1 d . . .
H23B H 1.0130 -0.8950 0.7610 0.068 Uiso 1 1 calc R . .
C24B C 1.0218(6) -0.7793(5) 0.7102(2) 0.0664(16) Uani 1 1 d . . .
H24B H 1.1002 -0.7632 0.7136 0.080 Uiso 1 1 calc R . .
C25B C 0.9591(5) -0.7233(4) 0.67682(19) 0.0546(13) Uani 1 1 d . . .
H25B H 0.9951 -0.6686 0.6577 0.066 Uiso 1 1 calc R . .
Li1B Li 1.0826(7) -1.2257(7) 0.6233(3) 0.0457(18) Uani 1 1 d . . .
O1B O 1.1854(4) -1.1354(3) 0.65604(15) 0.0770(12) Uani 1 1 d . . .
O2B O 1.0190(5) -1.0587(4) 0.5996(3) 0.118(2) Uani 1 1 d . . .
O3B O 1.2044(4) -1.2510(5) 0.56650(14) 0.104(2) Uani 1 1 d . . .
O4B O 0.9799(3) -1.3027(4) 0.58654(13) 0.0771(13) Uani 1 1 d . . .
O5B O 0.9520(5) -1.2414(4) 0.67736(18) 0.108(2) Uani 1 1 d . . .
O6B O 1.1632(7) -1.3904(6) 0.6577(3) 0.141(2) Uiso 1 1 d . . .
C26B C 1.2539(6) -1.1740(7) 0.6900(2) 0.087(2) Uani 1 1 d . . .
H26C H 1.2926 -1.1145 0.6996 0.130 Uiso 1 1 calc R . .
H26D H 1.3161 -1.2323 0.6785 0.130 Uiso 1 1 calc R . .
H26E H 1.2016 -1.2028 0.7161 0.130 Uiso 1 1 calc R . .
C27B C 1.1756(9) -1.0259(8) 0.6484(3) 0.123(3) Uiso 1 1 d . . .
H27C H 1.2557 -1.0042 0.6357 0.148 Uiso 1 1 calc R . .
H27D H 1.1494 -0.9901 0.6777 0.148 Uiso 1 1 calc R . .
C28B C 1.0860(11) -0.9880(10) 0.6158(4) 0.146(4) Uiso 1 1 d . . .
H28B H 1.0278 -0.9298 0.6307 0.175 Uiso 1 1 calc R . .
H28C H 1.1310 -0.9530 0.5889 0.175 Uiso 1 1 calc R . .
C29B C 0.9203(9) -1.0137(8) 0.5817(3) 0.127(3) Uiso 1 1 d . . .
H29B H 0.9252 -0.9357 0.5748 0.191 Uiso 1 1 calc R . .
H29C H 0.8481 -1.0230 0.6035 0.191 Uiso 1 1 calc R . .
H29D H 0.9155 -1.0493 0.5535 0.191 Uiso 1 1 calc R . .
C30B C 1.3201(11) -1.2471(10) 0.5570(4) 0.166(5) Uiso 1 1 d . . .
H30B H 1.3456 -1.2599 0.5246 0.249 Uiso 1 1 calc R . .
H30C H 1.3633 -1.3034 0.5755 0.249 Uiso 1 1 calc R . .
H30D H 1.3388 -1.1751 0.5637 0.249 Uiso 1 1 calc R . .
C31B C 1.1599(13) -1.3103(12) 0.5343(5) 0.187(5) Uiso 1 1 d . . .
H31B H 1.2097 -1.3823 0.5322 0.224 Uiso 1 1 calc R . .
H31C H 1.1742 -1.2715 0.5041 0.224 Uiso 1 1 calc R . .
C32B C 1.0262(8) -1.3304(7) 0.5425(2) 0.102(3) Uani 1 1 d . . .
H32B H 0.9805 -1.2853 0.5203 0.123 Uiso 1 1 calc R . .
H32C H 1.0195 -1.4081 0.5385 0.123 Uiso 1 1 calc R . .
C33B C 0.8603(6) -1.3154(7) 0.6002(3) 0.107(3) Uani 1 1 d . . .
H33A H 0.8303 -1.3545 0.5773 0.161 Uiso 1 1 calc R . .
H33B H 0.8127 -1.2436 0.6036 0.161 Uiso 1 1 calc R . .
H33C H 0.8527 -1.3572 0.6295 0.161 Uiso 1 1 calc R . .
C34B C 0.8926(12) -1.1683(11) 0.7062(4) 0.171(5) Uiso 1 1 d . . .
H34D H 0.8356 -1.2038 0.7286 0.256 Uiso 1 1 calc R . .
H34E H 0.8481 -1.1097 0.6891 0.256 Uiso 1 1 calc R . .
H34F H 0.9504 -1.1376 0.7220 0.256 Uiso 1 1 calc R . .
C35B C 0.9740(17) -1.3123(15) 0.7166(6) 0.232(7) Uiso 1 1 d . . .
H35C H 1.0550 -1.3205 0.7268 0.279 Uiso 1 1 calc R . .
H35D H 0.9255 -1.3736 0.7247 0.279 Uiso 1 1 calc R . .
C36B C 1.0685(15) -1.4343(12) 0.6868(6) 0.212(6) Uiso 1 1 d . . .
H36C H 0.9855 -1.4223 0.6784 0.254 Uiso 1 1 calc R . .
H36D H 1.0757 -1.4481 0.7197 0.254 Uiso 1 1 calc R . .
C37B C 1.2028(12) -1.4885(11) 0.6417(5) 0.176(5) Uiso 1 1 d . . .
H37D H 1.2312 -1.5377 0.6662 0.264 Uiso 1 1 calc R . .
H37E H 1.2696 -1.4823 0.6170 0.264 Uiso 1 1 calc R . .
H37F H 1.1368 -1.5177 0.6300 0.264 Uiso 1 1 calc R . .

loop_
_atom_site_aniso_label
_atom_site_aniso_U_11
_atom_site_aniso_U_22
_atom_site_aniso_U_33
_atom_site_aniso_U_23
_atom_site_aniso_U_13
_atom_site_aniso_U_12
P1A 0.0222(4) 0.0221(5) 0.0241(4) 0.0004(3) -0.0048(3) -0.0047(3)
P2A 0.0249(5) 0.0283(5) 0.0210(4) -0.0020(4) -0.0043(3) -0.0067(4)
B1A 0.030(2) 0.032(2) 0.033(2) 0.0035(18) -0.0017(17) -0.0077(17)
B2A 0.038(2) 0.047(3) 0.027(2) -0.007(2) 0.0002(18) -0.011(2)
C1A 0.0266(18) 0.030(2) 0.0229(17) -0.0079(15) -0.0007(14) -0.0066(14)
C2A 0.0294(18) 0.0216(18) 0.0265(17) 0.0000(14) -0.0053(14) 0.0006(14)
C3A 0.031(2) 0.040(2) 0.032(2) 0.0005(17) -0.0087(16) -0.0046(16)
C4A 0.032(2) 0.057(3) 0.038(2) -0.007(2) -0.0126(17) 0.0026(19)
C5A 0.039(2) 0.053(3) 0.030(2) -0.0017(19) -0.0128(17) 0.014(2)
C6A 0.050(3) 0.036(2) 0.033(2) 0.0091(18) -0.0063(18) 0.0045(19)
C7A 0.032(2) 0.030(2) 0.035(2) -0.0008(16) -0.0055(16) 0.0005(15)
C8A 0.0251(17) 0.0214(17) 0.0275(17) 0.0015(14) -0.0076(14) -0.0070(13)
C9A 0.0289(19) 0.029(2) 0.0275(18) -0.0016(15) -0.0080(14) -0.0032(15)
C10A 0.034(2) 0.035(2) 0.0268(18) -0.0058(16) -0.0039(15) -0.0053(16)
C11A 0.033(2) 0.028(2) 0.040(2) -0.0044(17) -0.0025(17) -0.0012(15)
C12A 0.038(2) 0.031(2) 0.041(2) -0.0020(17) -0.0113(17) 0.0032(16)
C13A 0.039(2) 0.029(2) 0.032(2) -0.0014(16) -0.0118(16) 0.0008(16)
C14A 0.0240(17) 0.0270(19) 0.0305(18) -0.0026(15) -0.0079(14) -0.0068(14)
C15A 0.037(2) 0.034(2) 0.035(2) 0.0020(17) -0.0066(17) -0.0089(17)
C16A 0.038(2) 0.033(2) 0.051(3) 0.0103(19) -0.0107(19) -0.0074(17)
C17A 0.038(2) 0.023(2) 0.066(3) -0.0035(19) -0.016(2) -0.0052(16)
C18A 0.055(3) 0.035(2) 0.046(2) -0.013(2) -0.017(2) -0.0028(19)
C19A 0.049(2) 0.031(2) 0.033(2) -0.0013(17) -0.0134(18) -0.0087(18)
C20A 0.0287(18) 0.0293(19) 0.0269(18) -0.0093(15) -0.0039(14) -0.0017(15)
C21A 0.028(2) 0.044(2) 0.039(2) -0.0045(18) -0.0060(16) -0.0045(17)
C22A 0.026(2) 0.059(3) 0.053(3) -0.012(2) -0.0103(19) 0.0012(19)
C23A 0.039(2) 0.055(3) 0.048(3) -0.018(2) -0.022(2) 0.015(2)
C24A 0.055(3) 0.048(3) 0.033(2) -0.0019(19) -0.012(2) 0.006(2)
C25A 0.036(2) 0.043(2) 0.030(2) -0.0024(17) -0.0054(16) -0.0026(17)
Li1A 0.035(4) 0.046(4) 0.031(3) -0.008(3) 0.003(3) -0.017(3)
O1A 0.054(2) 0.051(2) 0.0421(17) 0.0059(15) -0.0002(15) -0.0035(15)
O2A 0.0354(16) 0.057(2) 0.0401(16) -0.0033(14) 0.0076(13) -0.0148(14)
O3A 0.0324(15) 0.0403(16) 0.0436(16) -0.0110(13) -0.0063(12) -0.0048(12)
O4A 0.0492(17) 0.0349(16) 0.0349(15) -0.0014(12) -0.0081(13) -0.0091(13)
O5A 0.0360(15) 0.0444(17) 0.0273(13) -0.0090(12) 0.0048(11) -0.0128(12)
O6A 0.0260(13) 0.0433(16) 0.0278(13) -0.0044(12) -0.0015(10) -0.0082(11)
C26A 0.072(4) 0.052(3) 0.078(4) 0.007(3) -0.013(3) 0.013(3)
C27A 0.081(4) 0.047(3) 0.047(3) 0.009(2) 0.001(3) -0.013(3)
C28A 0.066(3) 0.068(4) 0.047(3) 0.001(3) 0.015(2) -0.033(3)
C29A 0.031(2) 0.104(5) 0.046(3) 0.001(3) 0.002(2) -0.011(3)
C30A 0.060(3) 0.039(3) 0.090(4) -0.022(3) -0.024(3) -0.006(2)
C31A 0.034(2) 0.051(3) 0.037(2) -0.0105(19) -0.0075(17) -0.0013(18)
C32A 0.040(2) 0.052(3) 0.031(2) -0.0009(19) -0.0034(17) -0.0065(19)
C33A 0.061(3) 0.037(3) 0.062(3) -0.002(2) -0.011(2) -0.007(2)
C34A 0.043(3) 0.068(3) 0.037(2) -0.018(2) 0.0054(19) -0.009(2)
C35A 0.030(2) 0.038(2) 0.039(2) -0.0036(18) 0.0007(16) -0.0108(16)
C36A 0.030(2) 0.040(2) 0.040(2) -0.0055(18) -0.0082(17) -0.0065(16)
C37A 0.041(2) 0.056(3) 0.0241(19) -0.0064(18) -0.0030(16) -0.0105(19)
P1B 0.0282(5) 0.0373(6) 0.0286(5) 0.0037(4) -0.0063(4) -0.0075(4)
P2B 0.0293(5) 0.0342(5) 0.0257(5) 0.0017(4) -0.0095(4) -0.0063(4)
B1B 0.044(3) 0.099(5) 0.031(3) 0.006(3) 0.006(2) -0.010(3)
B2B 0.038(3) 0.069(4) 0.046(3) 0.011(3) -0.007(2) -0.024(3)
C1B 0.0280(19) 0.047(2) 0.0220(18) -0.0060(16) -0.0021(15) -0.0063(16)
C2B 0.032(2) 0.035(2) 0.0298(19) -0.0044(16) -0.0049(15) -0.0039(16)
C3B 0.039(2) 0.040(2) 0.033(2) 0.0008(17) -0.0089(17) -0.0088(18)
C4B 0.063(3) 0.044(3) 0.041(2) 0.008(2) -0.020(2) -0.007(2)
C5B 0.055(3) 0.051(3) 0.062(3) -0.001(2) -0.031(2) 0.005(2)
C6B 0.034(2) 0.073(4) 0.072(4) 0.002(3) -0.019(2) -0.005(2)
C7B 0.031(2) 0.060(3) 0.050(3) 0.005(2) -0.0087(19) -0.010(2)
C8B 0.034(2) 0.037(2) 0.079(4) 0.003(2) -0.027(2) -0.0069(18)
C9B 0.058(3) 0.042(3) 0.124(6) 0.031(3) -0.022(3) -0.012(2)
C13B 0.083(4) 0.046(3) 0.099(5) -0.026(3) -0.044(4) 0.006(3)
C14B 0.038(2) 0.027(2) 0.033(2) 0.0042(16) -0.0119(16) -0.0088(16)
C15B 0.086(4) 0.046(3) 0.071(4) -0.020(3) -0.054(3) 0.021(3)
C16B 0.089(4) 0.050(3) 0.087(4) -0.028(3) -0.057(4) 0.029(3)
C17B 0.066(3) 0.030(2) 0.060(3) -0.010(2) -0.021(2) 0.007(2)
C18B 0.060(3) 0.043(3) 0.040(2) -0.008(2) -0.014(2) -0.001(2)
C19B 0.043(2) 0.048(3) 0.037(2) -0.0032(19) -0.0158(19) -0.0001(19)
C20B 0.041(2) 0.034(2) 0.033(2) -0.0067(17) -0.0143(17) 0.0044(17)
C21B 0.042(2) 0.055(3) 0.036(2) 0.006(2) -0.0057(19) 0.007(2)
C22B 0.066(3) 0.058(3) 0.036(2) 0.008(2) -0.006(2) 0.018(3)
C23B 0.070(3) 0.057(3) 0.044(3) -0.013(2) -0.032(2) 0.024(3)
C24B 0.075(4) 0.061(4) 0.074(4) -0.009(3) -0.054(3) 0.003(3)
C25B 0.058(3) 0.048(3) 0.066(3) -0.003(2) -0.038(3) -0.006(2)
Li1B 0.038(4) 0.060(5) 0.038(4) -0.018(4) 0.001(3) -0.005(3)
O1B 0.100(3) 0.055(2) 0.089(3) -0.001(2) -0.047(3) -0.024(2)
O2B 0.086(3) 0.055(3) 0.227(7) -0.005(3) -0.075(4) 0.001(2)
O3B 0.046(2) 0.221(6) 0.051(2) -0.056(3) 0.0083(18) -0.026(3)
O4B 0.061(2) 0.134(4) 0.048(2) -0.023(2) -0.0089(18) -0.045(2)
O5B 0.127(4) 0.100(4) 0.089(3) -0.041(3) 0.062(3) -0.046(3)
C26B 0.077(4) 0.131(6) 0.056(4) -0.017(4) -0.023(3) -0.007(4)
C32B 0.125(7) 0.134(7) 0.056(4) -0.024(4) 0.003(4) -0.055(5)
C33B 0.046(4) 0.098(6) 0.178(9) -0.026(6) -0.001(4) -0.016(3)

loop_
_atom_type_symbol
_atom_type_description
_atom_type_scat_dispersion_real
_atom_type_scat_dispersion_imag
_atom_type_scat_source
C C 0.0033 0.0016 'International Tables Vol C Tables 4.2.6.8 and 6.1.1.4'
H H 0.0000 0.0000 'International Tables Vol C Tables 4.2.6.8 and 6.1.1.4'
Li Li -0.0003 0.0001 'International Tables Vol C Tables 4.2.6.8 and 6.1.1.4'
B B 0.0013 0.0007 'International Tables Vol C Tables 4.2.6.8 and 6.1.1.4'
O O 0.0106 0.0060 'International Tables Vol C Tables 4.2.6.8 and 6.1.1.4'
P P 0.1023 0.0942 'International Tables Vol C Tables 4.2.6.8 and 6.1.1.4'

loop_
_geom_angle_atom_site_label_1
_geom_angle_atom_site_label_2
_geom_angle_atom_site_label_3
_geom_angle
_geom_angle_site_symmetry_1
_geom_angle_site_symmetry_3
_geom_angle_publ_flag
C1A P1A C8A 109.47(17) . . ?
C1A P1A C2A 114.89(18) . . ?
C8A P1A C2A 101.38(16) . . ?
C1A P1A B1A 108.91(19) . . ?
C8A P1A B1A 113.37(18) . . ?
C2A P1A B1A 108.79(18) . . ?
C1A P2A C14A 105.04(17) . . ?
C1A P2A C20A 109.72(18) . . ?
C14A P2A C20A 101.18(16) . . ?
C1A P2A B2A 121.06(19) . . ?
C14A P2A B2A 110.5(2) . . ?
C20A P2A B2A 107.54(19) . . ?
P1A B1A H1B1 109.5 . . ?
P1A B1A H2B1 109.5 . . ?
H1B1 B1A H2B1 109.5 . . ?
P1A B1A H3B1 109.5 . . ?
H1B1 B1A H3B1 109.5 . . ?
H2B1 B1A H3B1 109.5 . . ?
P2A B2A H1B2 109.5 . . ?
P2A B2A H2B2 109.5 . . ?
H1B2 B2A H2B2 109.5 . . ?
P2A B2A H3B2 109.5 . . ?
H1B2 B2A H3B2 109.5 . . ?
H2B2 B2A H3B2 109.5 . . ?
P1A C1A P2A 133.5(2) . . ?
P1A C1A H1A 112(3) . . ?
P2A C1A H1A 114(3) . . ?
C7A C2A C3A 118.4(3) . . ?
C7A C2A P1A 122.3(3) . . ?
C3A C2A P1A 119.3(3) . . ?
C4A C3A C2A 121.1(4) . . ?
C4A C3A H3AA 119.4 . . ?
C2A C3A H3AA 119.4 . . ?
C5A C4A C3A 119.6(4) . . ?
C5A C4A H4AA 120.2 . . ?
C3A C4A H4AA 120.2 . . ?
C4A C5A C6A 119.9(4) . . ?
C4A C5A H5AA 120.0 . . ?
C6A C5A H5AA 120.0 . . ?
C5A C6A C7A 120.3(4) . . ?
C5A C6A H6AA 119.9 . . ?
C7A C6A H6AA 119.9 . . ?
C2A C7A C6A 120.6(4) . . ?
C2A C7A H7AA 119.7 . . ?
C6A C7A H7AA 119.7 . . ?
C9A C8A C13A 118.8(3) . . ?
C9A C8A P1A 123.4(3) . . ?
C13A C8A P1A 117.8(3) . . ?
C8A C9A C10A 120.8(3) . . ?
C8A C9A H9AA 119.6 . . ?
C10A C9A H9AA 119.6 . . ?
C11A C10A C9A 120.0(4) . . ?
C11A C10A H10A 120.0 . . ?
C9A C10A H10A 120.0 . . ?
C12A C11A C10A 119.9(4) . . ?
C12A C11A H11A 120.0 . . ?
C10A C11A H11A 120.0 . . ?
C11A C12A C13A 120.4(4) . . ?
C11A C12A H12A 119.8 . . ?
C13A C12A H12A 119.8 . . ?
C12A C13A C8A 120.2(4) . . ?
C12A C13A H13A 119.9 . . ?
C8A C13A H13A 119.9 . . ?
C15A C14A C19A 118.9(4) . . ?
C15A C14A P2A 120.2(3) . . ?
C19A C14A P2A 120.6(3) . . ?
C14A C15A C16A 120.8(4) . . ?
C14A C15A H15A 119.6 . . ?
C16A C15A H15A 119.6 . . ?
C15A C16A C17A 120.3(4) . . ?
C15A C16A H16A 119.9 . . ?
C17A C16A H16A 119.9 . . ?
C18A C17A C16A 119.5(4) . . ?
C18A C17A H17A 120.2 . . ?
C16A C17A H17A 120.2 . . ?
C17A C18A C19A 119.8(4) . . ?
C17A C18A H18A 120.1 . . ?
C19A C18A H18A 120.1 . . ?
C14A C19A C18A 120.6(4) . . ?
C14A C19A H19A 119.7 . . ?
C18A C19A H19A 119.7 . . ?
C25A C20A C21A 118.4(4) . . ?
C25A C20A P2A 121.3(3) . . ?
C21A C20A P2A 120.2(3) . . ?
C22A C21A C20A 120.8(4) . . ?
C22A C21A H21A 119.6 . . ?
C20A C21A H21A 119.6 . . ?
C23A C22A C21A 120.3(4) . . ?
C23A C22A H22B 119.9 . . ?
C21A C22A H22B 119.9 . . ?
C22A C23A C24A 119.6(4) . . ?
C22A C23A H23A 120.2 . . ?
C24A C23A H23A 120.2 . . ?
C23A C24A C25A 120.1(4) . . ?
C23A C24A H24A 119.9 . . ?
C25A C24A H24A 119.9 . . ?
C20A C25A C24A 120.8(4) . . ?
C20A C25A H25A 119.6 . . ?
C24A C25A H25A 119.6 . . ?
O2A Li1A O5A 162.1(4) . . ?
O2A Li1A O3A 100.1(3) . . ?
O5A Li1A O3A 93.6(3) . . ?
O2A Li1A O6A 90.8(3) . . ?
O5A Li1A O6A 78.8(2) . . ?
O3A Li1A O6A 162.7(4) . . ?
O2A Li1A O1A 76.2(3) . . ?
O5A Li1A O1A 91.7(3) . . ?
O3A Li1A O1A 93.1(3) . . ?
O6A Li1A O1A 102.5(3) . . ?
O2A Li1A O4A 95.4(3) . . ?
O5A Li1A O4A 99.1(3) . . ?
O3A Li1A O4A 75.8(3) . . ?
O6A Li1A O4A 90.0(3) . . ?
O1A Li1A O4A 164.9(4) . . ?
C27A O1A C26A 113.2(4) . . ?
C27A O1A Li1A 110.3(3) . . ?
C26A O1A Li1A 127.0(4) . . ?
C28A O2A C29A 113.2(4) . . ?
C28A O2A Li1A 116.7(3) . . ?
C29A O2A Li1A 124.9(4) . . ?
C30A O3A C31A 111.3(3) . . ?
C30A O3A Li1A 123.8(4) . . ?
C31A O3A Li1A 115.0(3) . . ?
C32A O4A C33A 112.4(3) . . ?
C32A O4A Li1A 106.8(3) . . ?
C33A O4A Li1A 127.3(3) . . ?
C34A O5A C35A 113.3(3) . . ?
C34A O5A Li1A 128.5(3) . . ?
C35A O5A Li1A 111.3(3) . . ?
C36A O6A C37A 111.8(3) . . ?
C36A O6A Li1A 108.8(3) . . ?
C37A O6A Li1A 124.0(3) . . ?
O1A C26A H26A 109.5 . . ?
O1A C26A H26B 109.5 . . ?
H26A C26A H26B 109.5 . . ?
O1A C26A H26F 109.5 . . ?
H26A C26A H26F 109.5 . . ?
H26B C26A H26F 109.5 . . ?
O1A C27A C28A 109.0(4) . . ?
O1A C27A H27A 109.9 . . ?
C28A C27A H27A 109.9 . . ?
O1A C27A H27B 109.9 . . ?
C28A C27A H27B 109.9 . . ?
H27A C27A H27B 108.3 . . ?
O2A C28A C27A 107.6(4) . . ?
O2A C28A H28A 110.2 . . ?
C27A C28A H28A 110.2 . . ?
O2A C28A H28D 110.2 . . ?
C27A C28A H28D 110.2 . . ?
H28A C28A H28D 108.5 . . ?
O2A C29A H29A 109.5 . . ?
O2A C29A H29E 109.5 . . ?
H29A C29A H29E 109.5 . . ?
O2A C29A H29F 109.5 . . ?
H29A C29A H29F 109.5 . . ?
H29E C29A H29F 109.5 . . ?
O3A C30A H30A 109.5 . . ?
O3A C30A H30E 109.5 . . ?
H30A C30A H30E 109.5 . . ?
O3A C30A H30F 109.5 . . ?
H30A C30A H30F 109.5 . . ?
H30E C30A H30F 109.5 . . ?
O3A C31A C32A 108.6(3) . . ?
O3A C31A H31A 110.0 . . ?
C32A C31A H31A 110.0 . . ?
O3A C31A H31D 110.0 . . ?
C32A C31A H31D 110.0 . . ?
H31A C31A H31D 108.4 . . ?
O4A C32A C31A 108.3(3) . . ?
O4A C32A H32A 110.0 . . ?
C31A C32A H32A 110.0 . . ?
O4A C32A H32D 110.0 . . ?
C31A C32A H32D 110.0 . . ?
H32A C32A H32D 108.4 . . ?
O4A C33A H33D 109.5 . . ?
O4A C33A H33E 109.5 . . ?
H33D C33A H33E 109.5 . . ?
O4A C33A H33F 109.5 . . ?
H33D C33A H33F 109.5 . . ?
H33E C33A H33F 109.5 . . ?
O5A C34A H34A 109.5 . . ?
O5A C34A H34B 109.5 . . ?
H34A C34A H34B 109.5 . . ?
O5A C34A H34C 109.5 . . ?
H34A C34A H34C 109.5 . . ?
H34B C34A H34C 109.5 . . ?
O5A C35A C36A 107.3(3) . . ?
O5A C35A H35A 110.3 . . ?
C36A C35A H35A 110.3 . . ?
O5A C35A H35B 110.3 . . ?
C36A C35A H35B 110.3 . . ?
H35A C35A H35B 108.5 . . ?
O6A C36A C35A 107.8(3) . . ?
O6A C36A H36A 110.2 . . ?
C35A C36A H36A 110.2 . . ?
O6A C36A H36B 110.2 . . ?
C35A C36A H36B 110.2 . . ?
H36A C36A H36B 108.5 . . ?
O6A C37A H37A 109.5 . . ?
O6A C37A H37B 109.5 . . ?
H37A C37A H37B 109.5 . . ?
O6A C37A H37C 109.5 . . ?
H37A C37A H37C 109.5 . . ?
H37B C37A H37C 109.5 . . ?
C1B P1B C8B 105.6(2) . . ?
C1B P1B C2B 109.49(19) . . ?
C8B P1B C2B 100.53(19) . . ?
C1B P1B B1B 121.0(2) . . ?
C8B P1B B1B 110.6(3) . . ?
C2B P1B B1B 107.7(2) . . ?
C1B P2B C14B 110.94(18) . . ?
C1B P2B C20B 113.8(2) . . ?
C14B P2B C20B 102.21(17) . . ?
C1B P2B B2B 109.6(2) . . ?
C14B P2B B2B 111.0(2) . . ?
C20B P2B B2B 109.1(2) . . ?
P1B B1B H1B3 109.5 . . ?
P1B B1B H2B3 109.5 . . ?
H1B3 B1B H2B3 109.5 . . ?
P1B B1B H3B3 109.5 . . ?
H1B3 B1B H3B3 109.5 . . ?
H2B3 B1B H3B3 109.5 . . ?
P2B B2B H1B4 109.5 . . ?
P2B B2B H2B4 109.5 . . ?
H1B4 B2B H2B4 109.5 . . ?
P2B B2B H3B4 109.5 . . ?
H1B4 B2B H3B4 109.5 . . ?
H2B4 B2B H3B4 109.5 . . ?
P2B C1B P1B 134.6(2) . . ?
P2B C1B H1B 115(3) . . ?
P1B C1B H1B 110(3) . . ?
C7B C2B C3B 118.3(4) . . ?
C7B C2B P1B 120.9(3) . . ?
C3B C2B P1B 120.8(3) . . ?
C4B C3B C2B 120.5(4) . . ?
C4B C3B H3BA 119.7 . . ?
C2B C3B H3BA 119.7 . . ?
C5B C4B C3B 120.1(4) . . ?
C5B C4B H4BA 120.0 . . ?
C3B C4B H4BA 120.0 . . ?
C6B C5B C4B 120.1(4) . . ?
C6B C5B H5BA 119.9 . . ?
C4B C5B H5BA 119.9 . . ?
C5B C6B C7B 119.9(5) . . ?
C5B C6B H6BA 120.0 . . ?
C7B C6B H6BA 120.0 . . ?
C2B C7B C6B 121.0(4) . . ?
C2B C7B H7BA 119.5 . . ?
C6B C7B H7BA 119.5 . . ?
C13B C8B C9B 118.3(5) . . ?
C13B C8B P1B 121.9(4) . . ?
C9B C8B P1B 119.7(5) . . ?
C10B C9B C8B 135.3(10) . . ?
C10B C9B C10C 23.5(7) . . ?
C8B C9B C10C 111.9(8) . . ?
C10B C9B H9BA 112.3 . . ?
C8B C9B H9BA 112.3 . . ?
C10C C9B H9BA 135.7 . . ?
C10B C9B H9C 100.2 . . ?
C8B C9B H9C 124.5 . . ?
C10C C9B H9C 123.6 . . ?
H9BA C9B H9C 12.3 . . ?
C9B C10B C11B 108.9(11) . . ?
C9B C10B H10B 125.6 . . ?
C11B C10B H10B 125.6 . . ?
C12B C11B C10B 123.2(11) . . ?
C12B C11B H11B 118.4 . . ?
C10B C11B H11B 118.4 . . ?
C11B C12B C13B 121.2(10) . . ?
C11B C12B H12B 119.4 . . ?
C13B C12B H12B 119.4 . . ?
C11C C10C C9B 122.8(10) . . ?
C11C C10C H10C 118.6 . . ?
C9B C10C H10C 118.6 . . ?
C10C C11C C12C 123.3(12) . . ?
C10C C11C H11C 118.3 . . ?
C12C C11C H11C 118.3 . . ?
C11C C12C C13B 108.6(12) . . ?
C11C C12C H12C 125.7 . . ?
C13B C12C H12C 125.7 . . ?
C8B C13B C12C 134.1(8) . . ?
C8B C13B C12B 112.9(7) . . ?
C12C C13B C12B 24.2(6) . . ?
C8B C13B H13B 123.5 . . ?
C12C C13B H13B 101.3 . . ?
C12B C13B H13B 123.5 . . ?
C8B C13B H13C 111.8 . . ?
C12C C13B H13C 114.1 . . ?
C12B C13B H13C 132.8 . . ?
H13B C13B H13C 17.9 . . ?
C15B C14B C19B 117.7(4) . . ?
C15B C14B P2B 118.8(3) . . ?
C19B C14B P2B 123.4(3) . . ?
C14B C15B C16B 120.9(4) . . ?
C14B C15B H15B 119.6 . . ?
C16B C15B H15B 119.6 . . ?
C17B C16B C15B 120.5(5) . . ?
C17B C16B H16B 119.7 . . ?
C15B C16B H16B 119.7 . . ?
C18B C17B C16B 119.4(4) . . ?
C18B C17B H17B 120.3 . . ?
C16B C17B H17B 120.3 . . ?
C17B C18B C19B 120.0(4) . . ?
C17B C18B H18B 120.0 . . ?
C19B C18B H18B 120.0 . . ?
C14B C19B C18B 121.4(4) . . ?
C14B C19B H19B 119.3 . . ?
C18B C19B H19B 119.3 . . ?
C21B C20B C25B 117.9(4) . . ?
C21B C20B P2B 121.9(3) . . ?
C25B C20B P2B 120.2(4) . . ?
C20B C21B C22B 121.0(5) . . ?
C20B C21B H21B 119.5 . . ?
C22B C21B H21B 119.5 . . ?
C23B C22B C21B 120.1(5) . . ?
C23B C22B H22A 120.0 . . ?
C21B C22B H22A 120.0 . . ?
C24B C23B C22B 120.3(4) . . ?
C24B C23B H23B 119.9 . . ?
C22B C23B H23B 119.9 . . ?
C23B C24B C25B 119.9(5) . . ?
C23B C24B H24B 120.0 . . ?
C25B C24B H24B 120.0 . . ?
C24B C25B C20B 120.9(5) . . ?
C24B C25B H25B 119.6 . . ?
C20B C25B H25B 119.6 . . ?
O3B Li1B O5B 164.6(5) . . ?
O3B Li1B O4B 81.5(3) . . ?
O5B Li1B O4B 86.9(4) . . ?
O3B Li1B O1B 96.5(4) . . ?
O5B Li1B O1B 96.0(4) . . ?
O4B Li1B O1B 174.5(5) . . ?
O3B Li1B O2B 92.9(4) . . ?
O5B Li1B O2B 98.3(4) . . ?
O4B Li1B O2B 96.1(4) . . ?
O1B Li1B O2B 78.9(3) . . ?
O3B Li1B O6B 90.6(4) . . ?
O5B Li1B O6B 80.0(4) . . ?
O4B Li1B O6B 92.9(4) . . ?
O1B Li1B O6B 92.2(4) . . ?
O2B Li1B O6B 170.7(4) . . ?
C27B O1B C26B 114.2(6) . . ?
C27B O1B Li1B 119.3(6) . . ?
C26B O1B Li1B 126.0(5) . . ?
C29B O2B C28B 116.4(7) . . ?
C29B O2B Li1B 133.7(6) . . ?
C28B O2B Li1B 108.4(6) . . ?
C30B O3B C31B 111.9(9) . . ?
C30B O3B Li1B 134.2(7) . . ?
C31B O3B Li1B 111.8(7) . . ?
C33B O4B C32B 116.4(6) . . ?
C33B O4B Li1B 124.0(5) . . ?
C32B O4B Li1B 118.9(4) . . ?
C34B O5B C35B 87.6(9) . . ?
C34B O5B Li1B 130.9(7) . . ?
C35B O5B Li1B 121.7(9) . . ?
C37B O6B C36B 90.5(10) . . ?
C37B O6B Li1B 132.6(8) . . ?
C36B O6B Li1B 108.3(8) . . ?
O1B C26B H26C 109.5 . . ?
O1B C26B H26D 109.5 . . ?
H26C C26B H26D 109.5 . . ?
O1B C26B H26E 109.5 . . ?
H26C C26B H26E 109.5 . . ?
H26D C26B H26E 109.5 . . ?
O1B C27B C28B 111.2(8) . . ?
O1B C27B H27C 109.4 . . ?
C28B C27B H27C 109.4 . . ?
O1B C27B H27D 109.4 . . ?
C28B C27B H27D 109.4 . . ?
H27C C27B H27D 108.0 . . ?
O2B C28B C27B 121.9(9) . . ?
O2B C28B H28B 106.9 . . ?
C27B C28B H28B 106.9 . . ?
O2B C28B H28C 106.9 . . ?
C27B C28B H28C 106.9 . . ?
H28B C28B H28C 106.7 . . ?
O2B C29B H29B 109.5 . . ?
O2B C29B H29C 109.5 . . ?
H29B C29B H29C 109.5 . . ?
O2B C29B H29D 109.5 . . ?
H29B C29B H29D 109.5 . . ?
H29C C29B H29D 109.5 . . ?
O3B C30B H30B 109.5 . . ?
O3B C30B H30C 109.5 . . ?
H30B C30B H30C 109.5 . . ?
O3B C30B H30D 109.5 . . ?
H30B C30B H30D 109.5 . . ?
H30C C30B H30D 109.5 . . ?
O3B C31B C32B 118.8(10) . . ?
O3B C31B H31B 107.6 . . ?
C32B C31B H31B 107.6 . . ?
O3B C31B H31C 107.6 . . ?
C32B C31B H31C 107.6 . . ?
H31B C31B H31C 107.1 . . ?
O4B C32B C31B 107.9(7) . . ?
O4B C32B H32B 110.1 . . ?
C31B C32B H32B 110.1 . . ?
O4B C32B H32C 110.1 . . ?
C31B C32B H32C 110.1 . . ?
H32B C32B H32C 108.4 . . ?
O4B C33B H33A 109.5 . . ?
O4B C33B H33B 109.5 . . ?
H33A C33B H33B 109.5 . . ?
O4B C33B H33C 109.5 . . ?
H33A C33B H33C 109.5 . . ?
H33B C33B H33C 109.5 . . ?
O5B C34B C35B 48.5(7) . . ?
O5B C34B H34D 109.5 . . ?
C35B C34B H34D 75.6 . . ?
O5B C34B H34E 109.5 . . ?
C35B C34B H34E 155.8 . . ?
H34D C34B H34E 109.5 . . ?
O5B C34B H34F 109.5 . . ?
C35B C34B H34F 90.0 . . ?
H34D C34B H34F 109.5 . . ?
H34E C34B H34F 109.5 . . ?
O5B C35B C34B 43.9(6) . . ?
O5B C35B H35C 119.1 . . ?
C34B C35B H35C 119.1 . . ?
O5B C35B H35D 119.1 . . ?
C34B C35B H35D 119.1 . . ?
H35C C35B H35D 116.7 . . ?
O6B C36B C37B 43.0(6) . . ?
O6B C36B H36C 119.2 . . ?
C37B C36B H36C 119.2 . . ?
O6B C36B H36D 119.2 . . ?
C37B C36B H36D 119.2 . . ?
H36C C36B H36D 116.8 . . ?
O6B C37B C36B 46.5(7) . . ?
O6B C37B H37D 109.5 . . ?
C36B C37B H37D 86.5 . . ?
O6B C37B H37E 109.5 . . ?
C36B C37B H37E 155.6 . . ?
H37D C37B H37E 109.5 . . ?
O6B C37B H37F 109.5 . . ?
C36B C37B H37F 80.7 . . ?
H37D C37B H37F 109.5 . . ?
H37E C37B H37F 109.5 . . ?

loop_
_geom_bond_atom_site_label_1
_geom_bond_atom_site_label_2
_geom_bond_distance
_geom_bond_site_symmetry_2
_geom_bond_publ_flag
P1A C1A 1.704(4) . ?
P1A C8A 1.833(4) . ?
P1A C2A 1.839(4) . ?
P1A B1A 1.934(4) . ?
P2A C1A 1.725(4) . ?
P2A C14A 1.834(4) . ?
P2A C20A 1.840(4) . ?
P2A B2A 1.937(4) . ?
B1A H1B1 0.9800 . ?
B1A H2B1 0.9800 . ?
B1A H3B1 0.9800 . ?
B2A H1B2 0.9800 . ?
B2A H2B2 0.9800 . ?
B2A H3B2 0.9800 . ?
C1A H1A 0.84(4) . ?
C2A C7A 1.381(5) . ?
C2A C3A 1.396(5) . ?
C3A C4A 1.393(5) . ?
C3A H3AA 0.9500 . ?
C4A C5A 1.374(7) . ?
C4A H4AA 0.9500 . ?
C5A C6A 1.387(7) . ?
C5A H5AA 0.9500 . ?
C6A C7A 1.392(5) . ?
C6A H6AA 0.9500 . ?
C7A H7AA 0.9500 . ?
C8A C9A 1.384(5) . ?
C8A C13A 1.402(5) . ?
C9A C10A 1.393(5) . ?
C9A H9AA 0.9500 . ?
C10A C11A 1.383(5) . ?
C10A H10A 0.9500 . ?
C11A C12A 1.379(6) . ?
C11A H11A 0.9500 . ?
C12A C13A 1.389(5) . ?
C12A H12A 0.9500 . ?
C13A H13A 0.9500 . ?
C14A C15A 1.379(5) . ?
C14A C19A 1.386(5) . ?
C15A C16A 1.381(6) . ?
C15A H15A 0.9500 . ?
C16A C17A 1.388(6) . ?
C16A H16A 0.9500 . ?
C17A C18A 1.380(6) . ?
C17A H17A 0.9500 . ?
C18A C19A 1.396(6) . ?
C18A H18A 0.9500 . ?
C19A H19A 0.9500 . ?
C20A C25A 1.385(6) . ?
C20A C21A 1.399(5) . ?
C21A C22A 1.383(6) . ?
C21A H21A 0.9500 . ?
C22A C23A 1.382(7) . ?
C22A H22B 0.9500 . ?
C23A C24A 1.384(7) . ?
C23A H23A 0.9500 . ?
C24A C25A 1.391(6) . ?
C24A H24A 0.9500 . ?
C25A H25A 0.9500 . ?
Li1A O2A 2.045(7) . ?
Li1A O5A 2.068(7) . ?
Li1A O3A 2.131(7) . ?
Li1A O6A 2.145(7) . ?
Li1A O1A 2.214(8) . ?
Li1A O4A 2.244(8) . ?
O1A C27A 1.418(6) . ?
O1A C26A 1.427(6) . ?
O2A C28A 1.413(6) . ?
O2A C29A 1.428(6) . ?
O3A C30A 1.420(6) . ?
O3A C31A 1.422(5) . ?
O4A C32A 1.414(5) . ?
O4A C33A 1.430(5) . ?
O5A C34A 1.418(5) . ?
O5A C35A 1.428(5) . ?
O6A C36A 1.416(5) . ?
O6A C37A 1.430(4) . ?
C26A H26A 0.9800 . ?
C26A H26B 0.9800 . ?
C26A H26F 0.9800 . ?
C27A C28A 1.491(8) . ?
C27A H27A 0.9900 . ?
C27A H27B 0.9900 . ?
C28A H28A 0.9900 . ?
C28A H28D 0.9900 . ?
C29A H29A 0.9800 . ?
C29A H29E 0.9800 . ?
C29A H29F 0.9800 . ?
C30A H30A 0.9800 . ?
C30A H30E 0.9800 . ?
C30A H30F 0.9800 . ?
C31A C32A 1.496(6) . ?
C31A H31A 0.9900 . ?
C31A H31D 0.9900 . ?
C32A H32A 0.9900 . ?
C32A H32D 0.9900 . ?
C33A H33D 0.9800 . ?
C33A H33E 0.9800 . ?
C33A H33F 0.9800 . ?
C34A H34A 0.9800 . ?
C34A H34B 0.9800 . ?
C34A H34C 0.9800 . ?
C35A C36A 1.489(6) . ?
C35A H35A 0.9900 . ?
C35A H35B 0.9900 . ?
C36A H36A 0.9900 . ?
C36A H36B 0.9900 . ?
C37A H37A 0.9800 . ?
C37A H37B 0.9800 . ?
C37A H37C 0.9800 . ?
P1B C1B 1.717(4) . ?
P1B C8B 1.830(5) . ?
P1B C2B 1.838(4) . ?
P1B B1B 1.941(5) . ?
P2B C1B 1.714(4) . ?
P2B C14B 1.834(4) . ?
P2B C20B 1.836(4) . ?
P2B B2B 1.929(5) . ?
B1B H1B3 0.9800 . ?
B1B H2B3 0.9800 . ?
B1B H3B3 0.9800 . ?
B2B H1B4 0.9800 . ?
B2B H2B4 0.9800 . ?
B2B H3B4 0.9800 . ?
C1B H1B 0.93(5) . ?
C2B C7B 1.386(6) . ?
C2B C3B 1.389(6) . ?
C3B C4B 1.387(6) . ?
C3B H3BA 0.9500 . ?
C4B C5B 1.377(7) . ?
C4B H4BA 0.9500 . ?
C5B C6B 1.368(8) . ?
C5B H5BA 0.9500 . ?
C6B C7B 1.386(6) . ?
C6B H6BA 0.9500 . ?
C7B H7BA 0.9500 . ?
C8B C13B 1.360(8) . ?
C8B C9B 1.385(7) . ?
C9B C10B 1.247(13) . ?
C9B C10C 1.559(14) . ?
C9B H9BA 0.9500 . ?
C9B H9C 0.9501 . ?
C10B C11B 1.422(16) . ?
C10B H10B 0.9500 . ?
C11B C12B 1.396(17) . ?
C11B H11B 0.9500 . ?
C12B C13B 1.463(13) . ?
C12B H12B 0.9500 . ?
C10C C11C 1.393(17) . ?
C10C H10C 0.9500 . ?
C11C C12C 1.396(19) . ?
C11C H11C 0.9500 . ?
C12C C13B 1.408(14) . ?
C12C H12C 0.9500 . ?
C13B H13B 0.9500 . ?
C13B H13C 0.9500 . ?
C14B C15B 1.377(6) . ?
C14B C19B 1.381(6) . ?
C15B C16B 1.385(7) . ?
C15B H15B 0.9500 . ?
C16B C17B 1.374(7) . ?
C16B H16B 0.9500 . ?
C17B C18B 1.363(6) . ?
C17B H17B 0.9500 . ?
C18B C19B 1.388(6) . ?
C18B H18B 0.9500 . ?
C19B H19B 0.9500 . ?
C20B C21B 1.376(6) . ?
C20B C25B 1.399(6) . ?
C21B C22B 1.392(6) . ?
C21B H21B 0.9500 . ?
C22B C23B 1.373(8) . ?
C22B H22A 0.9500 . ?
C23B C24B 1.361(8) . ?
C23B H23B 0.9500 . ?
C24B C25B 1.391(7) . ?
C24B H24B 0.9500 . ?
C25B H25B 0.9500 . ?
Li1B O3B 2.031(8) . ?
Li1B O5B 2.034(8) . ?
Li1B O4B 2.052(8) . ?
Li1B O1B 2.079(8) . ?
Li1B O2B 2.202(10) . ?
Li1B O6B 2.350(11) . ?
O1B C27B 1.353(10) . ?
O1B C26B 1.376(7) . ?
O2B C29B 1.339(10) . ?
O2B C28B 1.377(12) . ?
O3B C30B 1.299(12) . ?
O3B C31B 1.423(14) . ?
O4B C33B 1.376(7) . ?
O4B C32B 1.385(7) . ?
O5B C34B 1.334(12) . ?
O5B C35B 1.440(17) . ?
O6B C37B 1.332(13) . ?
O6B C36B 1.417(16) . ?
C26B H26C 0.9800 . ?
C26B H26D 0.9800 . ?
C26B H26E 0.9800 . ?
C27B C28B 1.503(13) . ?
C27B H27C 0.9900 . ?
C27B H27D 0.9900 . ?
C28B H28B 0.9900 . ?
C28B H28C 0.9900 . ?
C29B H29B 0.9800 . ?
C29B H29C 0.9800 . ?
C29B H29D 0.9800 . ?
C30B H30B 0.9800 . ?
C30B H30C 0.9800 . ?
C30B H30D 0.9800 . ?
C31B C32B 1.539(15) . ?
C31B H31B 0.9900 . ?
C31B H31C 0.9900 . ?
C32B H32B 0.9900 . ?
C32B H32C 0.9900 . ?
C33B H33A 0.9800 . ?
C33B H33B 0.9800 . ?
C33B H33C 0.9800 . ?
C34B C35B 1.92(2) . ?
C34B H34D 0.9800 . ?
C34B H34E 0.9800 . ?
C34B H34F 0.9800 . ?
C35B H35C 0.9900 . ?
C35B H35D 0.9900 . ?
C36B C37B 1.95(2) . ?
C36B H36C 0.9900 . ?
C36B H36D 0.9900 . ?
C37B H37D 0.9800 . ?
C37B H37E 0.9800 . ?
C37B H37F 0.9800 . ?

loop_
_geom_torsion_atom_site_label_1
_geom_torsion_atom_site_label_2
_geom_torsion_atom_site_label_3
_geom_torsion_atom_site_label_4
_geom_torsion
_geom_torsion_site_symmetry_1
_geom_torsion_site_symmetry_2
_geom_torsion_site_symmetry_3
_geom_torsion_site_symmetry_4
_geom_torsion_publ_flag
C8A P1A C1A P2A -34.9(4) . . . . ?
C2A P1A C1A P2A 78.3(3) . . . . ?
B1A P1A C1A P2A -159.4(3) . . . . ?
C14A P2A C1A P1A -135.2(3) . . . . ?
C20A P2A C1A P1A 116.8(3) . . . . ?
B2A P2A C1A P1A -9.3(4) . . . . ?
C1A P1A C2A C7A -23.0(4) . . . . ?
C8A P1A C2A C7A 94.9(3) . . . . ?
B1A P1A C2A C7A -145.4(3) . . . . ?
C1A P1A C2A C3A 158.1(3) . . . . ?
C8A P1A C2A C3A -83.9(3) . . . . ?
B1A P1A C2A C3A 35.8(4) . . . . ?
C7A C2A C3A C4A -0.9(6) . . . . ?
P1A C2A C3A C4A 178.0(3) . . . . ?
C2A C3A C4A C5A 0.1(6) . . . . ?
C3A C4A C5A C6A 0.2(6) . . . . ?
C4A C5A C6A C7A 0.4(6) . . . . ?
C3A C2A C7A C6A 1.5(6) . . . . ?
P1A C2A C7A C6A -177.4(3) . . . . ?
C5A C6A C7A C2A -1.3(6) . . . . ?
C1A P1A C8A C9A 121.5(3) . . . . ?
C2A P1A C8A C9A -0.3(3) . . . . ?
B1A P1A C8A C9A -116.7(3) . . . . ?
C1A P1A C8A C13A -56.7(3) . . . . ?
C2A P1A C8A C13A -178.5(3) . . . . ?
B1A P1A C8A C13A 65.1(3) . . . . ?
C13A C8A C9A C10A 0.7(5) . . . . ?
P1A C8A C9A C10A -177.5(3) . . . . ?
C8A C9A C10A C11A 0.2(6) . . . . ?
C9A C10A C11A C12A -0.4(6) . . . . ?
C10A C11A C12A C13A -0.3(6) . . . . ?
C11A C12A C13A C8A 1.3(6) . . . . ?
C9A C8A C13A C12A -1.5(6) . . . . ?
P1A C8A C13A C12A 176.9(3) . . . . ?
C1A P2A C14A C15A 112.1(3) . . . . ?
C20A P2A C14A C15A -133.8(3) . . . . ?
B2A P2A C14A C15A -20.0(4) . . . . ?
C1A P2A C14A C19A -61.5(3) . . . . ?
C20A P2A C14A C19A 52.6(3) . . . . ?
B2A P2A C14A C19A 166.3(3) . . . . ?
C19A C14A C15A C16A -0.1(6) . . . . ?
P2A C14A C15A C16A -173.8(3) . . . . ?
C14A C15A C16A C17A 0.5(6) . . . . ?
C15A C16A C17A C18A -0.2(6) . . . . ?
C16A C17A C18A C19A -0.7(7) . . . . ?
C15A C14A C19A C18A -0.8(6) . . . . ?
P2A C14A C19A C18A 172.9(3) . . . . ?
C17A C18A C19A C14A 1.2(7) . . . . ?
C1A P2A C20A C25A -15.0(4) . . . . ?
C14A P2A C20A C25A -125.6(3) . . . . ?
B2A P2A C20A C25A 118.4(3) . . . . ?
C1A P2A C20A C21A 168.1(3) . . . . ?
C14A P2A C20A C21A 57.5(3) . . . . ?
B2A P2A C20A C21A -58.4(4) . . . . ?
C25A C20A C21A C22A 0.2(6) . . . . ?
P2A C20A C21A C22A 177.2(3) . . . . ?
C20A C21A C22A C23A -0.9(6) . . . . ?
C21A C22A C23A C24A 1.0(7) . . . . ?
C22A C23A C24A C25A -0.5(7) . . . . ?
C21A C20A C25A C24A 0.3(6) . . . . ?
P2A C20A C25A C24A -176.6(3) . . . . ?
C23A C24A C25A C20A -0.2(6) . . . . ?
O2A Li1A O1A C27A 13.6(4) . . . . ?
O5A Li1A O1A C27A -153.0(4) . . . . ?
O3A Li1A O1A C27A 113.3(4) . . . . ?
O6A Li1A O1A C27A -74.1(4) . . . . ?
O4A Li1A O1A C27A 71.2(14) . . . . ?
O2A Li1A O1A C26A 157.1(4) . . . . ?
O5A Li1A O1A C26A -9.5(5) . . . . ?
O3A Li1A O1A C26A -103.2(5) . . . . ?
O6A Li1A O1A C26A 69.4(5) . . . . ?
O4A Li1A O1A C26A -145.3(12) . . . . ?
O5A Li1A O2A C28A 63.8(14) . . . . ?
O3A Li1A O2A C28A -75.8(4) . . . . ?
O6A Li1A O2A C28A 117.6(4) . . . . ?
O1A Li1A O2A C28A 14.9(4) . . . . ?
O4A Li1A O2A C28A -152.4(4) . . . . ?
O5A Li1A O2A C29A -143.4(12) . . . . ?
O3A Li1A O2A C29A 77.0(5) . . . . ?
O6A Li1A O2A C29A -89.5(4) . . . . ?
O1A Li1A O2A C29A 167.8(4) . . . . ?
O4A Li1A O2A C29A 0.5(5) . . . . ?
O2A Li1A O3A C30A 52.8(5) . . . . ?
O5A Li1A O3A C30A -115.6(4) . . . . ?
O6A Li1A O3A C30A -178.7(11) . . . . ?
O1A Li1A O3A C30A -23.7(4) . . . . ?
O4A Li1A O3A C30A 145.9(4) . . . . ?
O2A Li1A O3A C31A -89.9(4) . . . . ?
O5A Li1A O3A C31A 101.6(3) . . . . ?
O6A Li1A O3A C31A 38.5(13) . . . . ?
O1A Li1A O3A C31A -166.5(3) . . . . ?
O4A Li1A O3A C31A 3.2(3) . . . . ?
O2A Li1A O4A C32A 125.2(3) . . . . ?
O5A Li1A O4A C32A -65.4(3) . . . . ?
O3A Li1A O4A C32A 26.1(3) . . . . ?
O6A Li1A O4A C32A -144.0(3) . . . . ?
O1A Li1A O4A C32A 69.8(14) . . . . ?
O2A Li1A O4A C33A -98.0(4) . . . . ?
O5A Li1A O4A C33A 71.4(4) . . . . ?
O3A Li1A O4A C33A 162.9(4) . . . . ?
O6A Li1A O4A C33A -7.2(5) . . . . ?
O1A Li1A O4A C33A -153.4(12) . . . . ?
O2A Li1A O5A C34A -140.8(12) . . . . ?
O3A Li1A O5A C34A -0.5(5) . . . . ?
O6A Li1A O5A C34A 163.8(4) . . . . ?
O1A Li1A O5A C34A -93.7(4) . . . . ?
O4A Li1A O5A C34A 75.7(5) . . . . ?
O2A Li1A O5A C35A 70.6(14) . . . . ?
O3A Li1A O5A C35A -149.1(3) . . . . ?
O6A Li1A O5A C35A 15.2(3) . . . . ?
O1A Li1A O5A C35A 117.7(3) . . . . ?
O4A Li1A O5A C35A -72.9(3) . . . . ?
O2A Li1A O6A C36A -149.4(3) . . . . ?
O5A Li1A O6A C36A 15.9(3) . . . . ?
O3A Li1A O6A C36A 81.0(13) . . . . ?
O1A Li1A O6A C36A -73.4(3) . . . . ?
O4A Li1A O6A C36A 115.1(3) . . . . ?
O2A Li1A O6A C37A -14.7(5) . . . . ?
O5A Li1A O6A C37A 150.7(3) . . . . ?
O3A Li1A O6A C37A -144.2(12) . . . . ?
O1A Li1A O6A C37A 61.4(4) . . . . ?
O4A Li1A O6A C37A -110.1(3) . . . . ?
C26A O1A C27A C28A 173.6(5) . . . . ?
Li1A O1A C27A C28A -37.5(5) . . . . ?
C29A O2A C28A C27A 164.8(4) . . . . ?
Li1A O2A C28A C27A -39.2(5) . . . . ?
O1A C27A C28A O2A 49.4(6) . . . . ?
C30A O3A C31A C32A -177.9(4) . . . . ?
Li1A O3A C31A C32A -30.5(4) . . . . ?
C33A O4A C32A C31A 165.9(4) . . . . ?
Li1A O4A C32A C31A -50.2(4) . . . . ?
O3A C31A C32A O4A 54.4(4) . . . . ?
C34A O5A C35A C36A 164.0(4) . . . . ?
Li1A O5A C35A C36A -42.4(4) . . . . ?
C37A O6A C36A C35A 176.6(3) . . . . ?
Li1A O6A C36A C35A -42.8(4) . . . . ?
O5A C35A C36A O6A 56.7(4) . . . . ?
C14B P2B C1B P1B -35.7(4) . . . . ?
C20B P2B C1B P1B 78.8(4) . . . . ?
B2B P2B C1B P1B -158.7(4) . . . . ?
C8B P1B C1B P2B -137.5(4) . . . . ?
C2B P1B C1B P2B 115.0(3) . . . . ?
B1B P1B C1B P2B -11.0(5) . . . . ?
C1B P1B C2B C7B 177.8(4) . . . . ?
C8B P1B C2B C7B 66.9(4) . . . . ?
B1B P1B C2B C7B -48.9(4) . . . . ?
C1B P1B C2B C3B -3.4(4) . . . . ?
C8B P1B C2B C3B -114.3(4) . . . . ?
B1B P1B C2B C3B 129.9(4) . . . . ?
C7B C2B C3B C4B -0.1(6) . . . . ?
P1B C2B C3B C4B -178.9(3) . . . . ?
C2B C3B C4B C5B 0.1(7) . . . . ?
C3B C4B C5B C6B -0.3(8) . . . . ?
C4B C5B C6B C7B 0.5(8) . . . . ?
C3B C2B C7B C6B 0.3(7) . . . . ?
P1B C2B C7B C6B 179.1(4) . . . . ?
C5B C6B C7B C2B -0.5(8) . . . . ?
C1B P1B C8B C13B -70.3(5) . . . . ?
C2B P1B C8B C13B 43.5(5) . . . . ?
B1B P1B C8B C13B 157.1(4) . . . . ?
C1B P1B C8B C9B 105.1(4) . . . . ?
C2B P1B C8B C9B -141.1(4) . . . . ?
B1B P1B C8B C9B -27.5(5) . . . . ?
C13B C8B C9B C10B -0.9(12) . . . . ?
P1B C8B C9B C10B -176.5(9) . . . . ?
C13B C8B C9B C10C 1.4(8) . . . . ?
P1B C8B C9B C10C -174.2(5) . . . . ?
C8B C9B C10B C11B -1.6(15) . . . . ?
C10C C9B C10B C11B -6.9(15) . . . . ?
C9B C10B C11B C12B 0.4(15) . . . . ?
C10B C11B C12B C13B 3.0(16) . . . . ?
C10B C9B C10C C11C 178(3) . . . . ?
C8B C9B C10C C11C 1.8(12) . . . . ?
C9B C10C C11C C12C 2.1(17) . . . . ?
C10C C11C C12C C13B -7.8(16) . . . . ?
C9B C8B C13B C12C -10.1(12) . . . . ?
P1B C8B C13B C12C 165.3(9) . . . . ?
C9B C8B C13B C12B 4.1(8) . . . . ?
P1B C8B C13B C12B 179.6(6) . . . . ?
C11C C12C C13B C8B 13.0(16) . . . . ?
C11C C12C C13B C12B -20.5(15) . . . . ?
C11B C12B C13B C8B -5.1(13) . . . . ?
C11B C12B C13B C12C 149(3) . . . . ?
C1B P2B C14B C15B -43.7(5) . . . . ?
C20B P2B C14B C15B -165.3(4) . . . . ?
B2B P2B C14B C15B 78.5(4) . . . . ?
C1B P2B C14B C19B 139.5(4) . . . . ?
C20B P2B C14B C19B 17.8(4) . . . . ?
B2B P2B C14B C19B -98.4(4) . . . . ?
C19B C14B C15B C16B -1.3(9) . . . . ?
P2B C14B C15B C16B -178.4(5) . . . . ?
C14B C15B C16B C17B -0.6(11) . . . . ?
C15B C16B C17B C18B 2.6(10) . . . . ?
C16B C17B C18B C19B -2.6(8) . . . . ?
C15B C14B C19B C18B 1.3(7) . . . . ?
P2B C14B C19B C18B 178.1(4) . . . . ?
C17B C18B C19B C14B 0.7(8) . . . . ?
C1B P2B C20B C21B -32.0(4) . . . . ?
C14B P2B C20B C21B 87.7(4) . . . . ?
B2B P2B C20B C21B -154.7(4) . . . . ?
C1B P2B C20B C25B 146.8(4) . . . . ?
C14B P2B C20B C25B -93.5(4) . . . . ?
B2B P2B C20B C25B 24.1(4) . . . . ?
C25B C20B C21B C22B 0.9(7) . . . . ?
P2B C20B C21B C22B 179.8(3) . . . . ?
C20B C21B C22B C23B -1.0(7) . . . . ?
C21B C22B C23B C24B 0.2(8) . . . . ?
C22B C23B C24B C25B 0.5(8) . . . . ?
C23B C24B C25B C20B -0.6(8) . . . . ?
C21B C20B C25B C24B -0.2(7) . . . . ?
P2B C20B C25B C24B -179.0(4) . . . . ?
O3B Li1B O1B C27B 89.0(7) . . . . ?
O5B Li1B O1B C27B -100.0(7) . . . . ?
O4B Li1B O1B C27B 22(5) . . . . ?
O2B Li1B O1B C27B -2.7(7) . . . . ?
O6B Li1B O1B C27B 179.9(6) . . . . ?
O3B Li1B O1B C26B -99.7(6) . . . . ?
O5B Li1B O1B C26B 71.3(6) . . . . ?
O4B Li1B O1B C26B -167(4) . . . . ?
O2B Li1B O1B C26B 168.6(5) . . . . ?
O6B Li1B O1B C26B -8.9(6) . . . . ?
O3B Li1B O2B C29B 103.2(9) . . . . ?
O5B Li1B O2B C29B -66.2(10) . . . . ?
O4B Li1B O2B C29B 21.5(10) . . . . ?
O1B Li1B O2B C29B -160.7(9) . . . . ?
O6B Li1B O2B C29B -145(3) . . . . ?
O3B Li1B O2B C28B -91.5(7) . . . . ?
O5B Li1B O2B C28B 99.0(7) . . . . ?
O4B Li1B O2B C28B -173.2(7) . . . . ?
O1B Li1B O2B C28B 4.5(7) . . . . ?
O6B Li1B O2B C28B 21(3) . . . . ?
O5B Li1B O3B C30B -124.1(19) . . . . ?
O4B Li1B O3B C30B -165.0(10) . . . . ?
O1B Li1B O3B C30B 20.0(12) . . . . ?
O2B Li1B O3B C30B 99.2(11) . . . . ?
O6B Li1B O3B C30B -72.2(11) . . . . ?
O5B Li1B O3B C31B 38(2) . . . . ?
O4B Li1B O3B C31B -3.2(8) . . . . ?
O1B Li1B O3B C31B -178.1(8) . . . . ?
O2B Li1B O3B C31B -98.9(8) . . . . ?
O6B Li1B O3B C31B 89.7(8) . . . . ?
O3B Li1B O4B C33B -174.2(6) . . . . ?
O5B Li1B O4B C33B 15.8(7) . . . . ?
O1B Li1B O4B C33B -106(5) . . . . ?
O2B Li1B O4B C33B -82.2(7) . . . . ?
O6B Li1B O4B C33B 95.6(6) . . . . ?
O3B Li1B O4B C32B -3.8(7) . . . . ?
O5B Li1B O4B C32B -173.8(6) . . . . ?
O1B Li1B O4B C32B 64(5) . . . . ?
O2B Li1B O4B C32B 88.2(6) . . . . ?
O6B Li1B O4B C32B -94.0(6) . . . . ?
O3B Li1B O5B C34B -170.4(18) . . . . ?
O4B Li1B O5B C34B -129.9(10) . . . . ?
O1B Li1B O5B C34B 45.4(10) . . . . ?
O2B Li1B O5B C34B -34.2(10) . . . . ?
O6B Li1B O5B C34B 136.6(10) . . . . ?
O3B Li1B O5B C35B 71(2) . . . . ?
O4B Li1B O5B C35B 112.0(10) . . . . ?
O1B Li1B O5B C35B -72.7(10) . . . . ?
O2B Li1B O5B C35B -152.3(10) . . . . ?
O6B Li1B O5B C35B 18.5(10) . . . . ?
O3B Li1B O6B C37B -40.1(11) . . . . ?
O5B Li1B O6B C37B 127.7(11) . . . . ?
O4B Li1B O6B C37B 41.4(11) . . . . ?
O1B Li1B O6B C37B -136.6(11) . . . . ?
O2B Li1B O6B C37B -152(3) . . . . ?
O3B Li1B O6B C36B -148.5(9) . . . . ?
O5B Li1B O6B C36B 19.3(9) . . . . ?
O4B Li1B O6B C36B -67.0(9) . . . . ?
O1B Li1B O6B C36B 115.0(9) . . . . ?
O2B Li1B O6B C36B 99(3) . . . . ?
C26B O1B C27B C28B -172.0(7) . . . . ?
Li1B O1B C27B C28B 0.3(11) . . . . ?
C29B O2B C28B C27B 161.9(10) . . . . ?
Li1B O2B C28B C27B -6.2(13) . . . . ?
O1B C27B C28B O2B 4.3(15) . . . . ?
C30B O3B C31B C32B 175.4(11) . . . . ?
Li1B O3B C31B C32B 9.3(14) . . . . ?
C33B O4B C32B C31B -179.9(8) . . . . ?
Li1B O4B C32B C31B 8.9(11) . . . . ?
O3B C31B C32B O4B -11.9(15) . . . . ?
Li1B O5B C34B C35B -131.3(12) . . . . ?
Li1B O5B C35B C34B 138.1(9) . . . . ?
Li1B O6B C36B C37B 135.7(9) . . . . ?
Li1B O6B C37B C36B -115.8(12) . . . . ?
